data_7206164
loop_
_publ_author_name
'Herrero, Santiago'
'Jim\'enez-Aparicio, Reyes'
'Perles, Josefina'
'Priego, Jos\'e L.'
'Saguar, Susana'
'Urbanos, Francisco A.'

_publ_section_title
;
 Microwave methods for the synthesis of paddlewheel diruthenium
 compounds with N,N-donor ligands
;
_journal_issue 7
_journal_name_full 'Green Chemistry'
_journal_page_first 1885
_journal_paper_doi 10.1039/c0gc00800a
_journal_volume 13
_journal_year 2011
_chemical_formula_moiety 'C52 H48 N12 O Ru2'
_chemical_formula_sum 'C52 H48 N12 O Ru2'
_chemical_formula_weight 1059.16
_chemical_name_systematic
;
?
;
_space_group_IT_number 33
_symmetry_cell_setting orthorhombic
_symmetry_space_group_name_Hall 'P 2c -2n'
_symmetry_space_group_name_H-M 'P n a 21'
_atom_sites_solution_hydrogens geom
_atom_sites_solution_primary direct
_atom_sites_solution_secondary difmap
_audit_creation_method SHELXL-97
_cell_angle_alpha 90.00
_cell_angle_beta 90.00
_cell_angle_gamma 90.00
_cell_formula_units_Z 4
_cell_length_a 18.7033(13)
_cell_length_b 25.8907(18)
_cell_length_c 9.8896(6)
_cell_measurement_temperature 293(2)
_cell_volume 4789.0(6)
_computing_structure_refinement 'SHELXL-97 (Sheldrick, 1997)'
_diffrn_ambient_temperature 293(2)
_diffrn_measured_fraction_theta_full 0.944
_diffrn_measured_fraction_theta_max 0.944
_diffrn_radiation_monochromator graphite
_diffrn_radiation_source 'fine-focus sealed tube'
_diffrn_radiation_type MoK\a
_diffrn_radiation_wavelength 0.71073
_diffrn_reflns_av_R_equivalents 0.1485
_diffrn_reflns_av_sigmaI/netI 0.1768
_diffrn_reflns_limit_h_max 23
_diffrn_reflns_limit_h_min -25
_diffrn_reflns_limit_k_max 34
_diffrn_reflns_limit_k_min -33
_diffrn_reflns_limit_l_max 13
_diffrn_reflns_limit_l_min -12
_diffrn_reflns_number 45141
_diffrn_reflns_theta_full 29.12
_diffrn_reflns_theta_max 29.12
_diffrn_reflns_theta_min 1.34
_exptl_absorpt_coefficient_mu 0.683
_exptl_absorpt_correction_T_max 0.9474
_exptl_absorpt_correction_T_min 0.8699
_exptl_absorpt_correction_type multi-scan
_exptl_absorpt_process_details sadabs
_exptl_crystal_colour 'deep purple'
_exptl_crystal_density_diffrn 1.469
_exptl_crystal_density_method 'not measured'
_exptl_crystal_description prismatic
_exptl_crystal_F_000 2160
_exptl_crystal_size_max 0.21
_exptl_crystal_size_mid 0.09
_exptl_crystal_size_min 0.08
_refine_diff_density_max 0.855
_refine_diff_density_min -0.600
_refine_diff_density_rms 0.127
_refine_ls_abs_structure_details 'Flack H D (1983), Acta Cryst. A39, 876-881'
_refine_ls_abs_structure_Flack 0.01(7)
_refine_ls_extinction_coef 0.0004(2)
_refine_ls_extinction_expression Fc^*^=kFc[1+0.001xFc^2^\l^3^/sin(2\q)]^-1/4^
_refine_ls_extinction_method SHELXL
_refine_ls_goodness_of_fit_ref 0.952
_refine_ls_hydrogen_treatment refxyz
_refine_ls_matrix_type full
_refine_ls_number_parameters 509
_refine_ls_number_reflns 11341
_refine_ls_number_restraints 385
_refine_ls_restrained_S_all 0.946
_refine_ls_R_factor_all 0.2126
_refine_ls_R_factor_gt 0.0769
_refine_ls_shift/su_max 0.123
_refine_ls_shift/su_mean 0.006
_refine_ls_structure_factor_coef Fsqd
_refine_ls_weighting_details 'calc w=1/[\s^2^(Fo^2^)+(0.1343P)^2^+0.0000P] where P=(Fo^2^+2Fc^2^)/3'
_refine_ls_weighting_scheme calc
_refine_ls_wR_factor_gt 0.1835
_refine_ls_wR_factor_ref 0.2572
_reflns_number_gt 4788
_reflns_number_total 11341
_reflns_threshold_expression >2sigma(I)
_cod_data_source_file c0gc00800a.txt
_cod_data_source_block jru20
_cod_original_sg_symbol_H-M Pna21
_cod_database_code 7206164

loop_
_symmetry_equiv_pos_as_xyz
'x, y, z'
'-x, -y, z+1/2'
'x+1/2, -y+1/2, z'
'-x+1/2, y+1/2, z+1/2'

loop_
_atom_site_label
_atom_site_type_symbol
_atom_site_fract_x
_atom_site_fract_y
_atom_site_fract_z
_atom_site_U_iso_or_equiv
_atom_site_adp_type
_atom_site_occupancy
_atom_site_symmetry_multiplicity
_atom_site_calc_flag
_atom_site_refinement_flags
_atom_site_disorder_assembly
_atom_site_disorder_group
C1 C 0.2984(6) 0.1710(4) 0.3289(9) 0.074(4) Uani 1 1 d GU . .
C2 C 0.2716(5) 0.1641(4) 0.4589(11) 0.083(4) Uani 1 1 d GU . .
H2 H 0.2347 0.1408 0.4742 0.100 Uiso 1 1 calc R . .
C3 C 0.3001(6) 0.1922(4) 0.5659(9) 0.099(5) Uani 1 1 d GU . .
H3 H 0.2822 0.1877 0.6528 0.119 Uiso 1 1 calc R . .
C4 C 0.3552(6) 0.2271(4) 0.5430(10) 0.107(5) Uani 1 1 d GU . .
H4 H 0.3742 0.2459 0.6146 0.128 Uiso 1 1 calc R . .
C5 C 0.3819(6) 0.2340(5) 0.4131(12) 0.164(8) Uani 1 1 d GU . .
H5 H 0.4188 0.2573 0.3977 0.196 Uiso 1 1 calc R . .
C6 C 0.3535(7) 0.2059(5) 0.3060(9) 0.152(8) Uani 1 1 d GU . .
H6 H 0.3714 0.2104 0.2191 0.182 Uiso 1 1 calc R . .
C7 C 0.1187(4) 0.0728(3) 0.1751(10) 0.068(3) Uani 1 1 d GU . .
C8 C 0.0741(5) 0.0985(3) 0.2651(11) 0.086(4) Uani 1 1 d GU . .
H8 H 0.0896 0.1287 0.3068 0.103 Uiso 1 1 calc R . .
C9 C 0.0063(4) 0.0792(4) 0.2927(10) 0.102(5) Uani 1 1 d GU . .
H9 H -0.0235 0.0964 0.3529 0.122 Uiso 1 1 calc R . .
C10 C -0.0168(4) 0.0340(4) 0.2304(11) 0.103(5) Uani 1 1 d GU . .
H10 H -0.0622 0.0211 0.2489 0.124 Uiso 1 1 calc R . .
C11 C 0.0278(5) 0.0083(3) 0.1404(11) 0.089(4) Uani 1 1 d GU . .
H11 H 0.0123 -0.0219 0.0987 0.107 Uiso 1 1 calc R . .
C12 C 0.0955(4) 0.0276(3) 0.1128(10) 0.079(4) Uani 1 1 d GU . .
H12 H 0.1254 0.0104 0.0526 0.095 Uiso 1 1 calc R . .
C13 C 0.4275(6) 0.0587(4) 0.2194(13) 0.086(4) Uani 1 1 d GU . .
C14 C 0.4601(7) 0.0122(3) 0.2527(16) 0.145(7) Uani 1 1 d GU . .
H14 H 0.4430 -0.0186 0.2163 0.174 Uiso 1 1 calc R . .
C15 C 0.5181(8) 0.0116(4) 0.3404(17) 0.156(8) Uani 1 1 d GU . .
H15 H 0.5399 -0.0195 0.3627 0.187 Uiso 1 1 calc R . .
C16 C 0.5436(7) 0.0575(5) 0.3948(15) 0.148(8) Uani 1 1 d GU . .
H16 H 0.5825 0.0572 0.4535 0.178 Uiso 1 1 calc R . .
C17 C 0.5110(8) 0.1041(4) 0.3615(17) 0.156(8) Uani 1 1 d GU . .
H17 H 0.5281 0.1348 0.3979 0.188 Uiso 1 1 calc R . .
C18 C 0.4529(7) 0.1047(3) 0.2738(16) 0.160(8) Uani 1 1 d GU . .
H18 H 0.4311 0.1358 0.2515 0.192 Uiso 1 1 calc R . .
C19 C 0.2561(5) -0.0343(2) 0.0112(9) 0.059(3) Uani 1 1 d GU . .
C20 C 0.2607(5) -0.0709(3) 0.1135(8) 0.084(4) Uani 1 1 d GU . .
H20 H 0.2839 -0.0629 0.1941 0.101 Uiso 1 1 calc R . .
C21 C 0.2308(6) -0.1196(3) 0.0954(11) 0.102(5) Uani 1 1 d GU . .
H21 H 0.2340 -0.1441 0.1639 0.122 Uiso 1 1 calc R . .
C22 C 0.1963(6) -0.1316(3) -0.0250(12) 0.102(5) Uani 1 1 d GU . .
H22 H 0.1763 -0.1642 -0.0371 0.123 Uiso 1 1 calc R . .
C23 C 0.1916(5) -0.0950(4) -0.1273(9) 0.094(4) Uani 1 1 d GU . .
H23 H 0.1685 -0.1030 -0.2078 0.113 Uiso 1 1 calc R . .
C24 C 0.2215(5) -0.0463(3) -0.1092(8) 0.083(4) Uani 1 1 d GU . .
H24 H 0.2184 -0.0218 -0.1777 0.099 Uiso 1 1 calc R . .
C25 C 0.4588(5) 0.1265(5) -0.1530(13) 0.097(5) Uani 1 1 d GU . .
C26 C 0.4828(7) 0.1408(7) -0.2806(12) 0.169(8) Uani 1 1 d GU . .
H26 H 0.4510 0.1418 -0.3529 0.203 Uiso 1 1 calc R . .
C27 C 0.5542(8) 0.1535(7) -0.3001(13) 0.191(9) Uani 1 1 d GU . .
H27 H 0.5703 0.1631 -0.3855 0.230 Uiso 1 1 calc R . .
C28 C 0.6017(5) 0.1519(7) -0.1920(17) 0.171(8) Uani 1 1 d GU . .
H28 H 0.6495 0.1604 -0.2051 0.205 Uiso 1 1 calc R . .
C29 C 0.5777(6) 0.1376(6) -0.0644(15) 0.154(7) Uani 1 1 d GU . .
H29 H 0.6094 0.1365 0.0080 0.185 Uiso 1 1 calc R . .
C30 C 0.5062(6) 0.1249(5) -0.0449(11) 0.131(6) Uani 1 1 d GU . .
H30 H 0.4901 0.1153 0.0405 0.157 Uiso 1 1 calc R . .
C31 C 0.2670(5) 0.0488(4) -0.3379(8) 0.064(3) Uani 1 1 d GU . .
C32 C 0.3135(4) 0.0196(4) -0.4163(11) 0.108(6) Uani 1 1 d GU . .
H32 H 0.3619 0.0186 -0.3954 0.130 Uiso 1 1 calc R . .
C33 C 0.2875(5) -0.0083(5) -0.5259(11) 0.134(7) Uani 1 1 d GU . .
H33 H 0.3186 -0.0279 -0.5784 0.161 Uiso 1 1 calc R . .
C34 C 0.2151(5) -0.0069(4) -0.5572(10) 0.102(5) Uani 1 1 d GU . .
H34 H 0.1977 -0.0256 -0.6305 0.122 Uiso 1 1 calc R . .
C35 C 0.1686(4) 0.0223(4) -0.4788(10) 0.083(4) Uani 1 1 d GU . .
H35 H 0.1201 0.0233 -0.4996 0.100 Uiso 1 1 calc R . .
C36 C 0.1945(4) 0.0502(3) -0.3691(9) 0.065(3) Uani 1 1 d GU . .
H36 H 0.1634 0.0698 -0.3167 0.078 Uiso 1 1 calc R . .
C37 C 0.3202(5) 0.2430(3) -0.0383(14) 0.085(4) Uani 1 1 d GU . .
C38 C 0.2772(5) 0.2868(4) -0.0374(18) 0.122(5) Uani 1 1 d GU . .
H38 H 0.2280 0.2836 -0.0476 0.147 Uiso 1 1 calc R . .
C39 C 0.3078(7) 0.3353(3) -0.0214(19) 0.145(7) Uani 1 1 d GU . .
H39 H 0.2790 0.3646 -0.0208 0.174 Uiso 1 1 calc R . .
C40 C 0.3814(7) 0.3401(3) -0.0062(19) 0.161(8) Uani 1 1 d GU . .
H40 H 0.4019 0.3726 0.0045 0.194 Uiso 1 1 calc R . .
C41 C 0.4244(5) 0.2963(5) -0.007(2) 0.167(8) Uani 1 1 d GU . .
H41 H 0.4736 0.2995 0.0031 0.200 Uiso 1 1 calc R . .
C42 C 0.3938(5) 0.2478(4) -0.0231(18) 0.139(7) Uani 1 1 d GU . .
H42 H 0.4226 0.2185 -0.0237 0.166 Uiso 1 1 calc R . .
C43 C 0.1275(4) 0.1541(4) -0.1779(9) 0.059(3) Uani 1 1 d GU . .
C44 C 0.1178(6) 0.1907(4) -0.2792(12) 0.113(6) Uani 1 1 d GU . .
H44 H 0.1534 0.2147 -0.2972 0.136 Uiso 1 1 calc R . .
C45 C 0.0547(7) 0.1913(5) -0.3535(11) 0.143(7) Uani 1 1 d GU . .
H45 H 0.0482 0.2157 -0.4213 0.171 Uiso 1 1 calc R . .
C46 C 0.0013(5) 0.1553(5) -0.3265(11) 0.117(6) Uani 1 1 d GU . .
H46 H -0.0409 0.1557 -0.3762 0.140 Uiso 1 1 calc R . .
C47 C 0.0111(4) 0.1188(4) -0.2252(12) 0.091(4) Uani 1 1 d GU . .
H47 H -0.0246 0.0947 -0.2071 0.110 Uiso 1 1 calc R . .
C48 C 0.0742(5) 0.1182(3) -0.1509(9) 0.078(4) Uani 1 1 d GU . .
H48 H 0.0807 0.0937 -0.0831 0.094 Uiso 1 1 calc R . .
C50 C 0.5788(19) 0.2299(13) 0.375(3) 0.150(11) Uani 1 1 d . . .
H50A H 0.5731 0.2599 0.4323 0.180 Uiso 1 1 calc R . .
H50B H 0.5490 0.2029 0.4128 0.180 Uiso 1 1 calc R . .
C51 C 0.6492(18) 0.2137(15) 0.389(3) 0.190(14) Uani 1 1 d . . .
H51A H 0.6784 0.2376 0.4402 0.228 Uiso 1 1 calc R . .
H51B H 0.6533 0.1790 0.4252 0.228 Uiso 1 1 calc R . .
C52 C 0.662(2) 0.216(2) 0.257(5) 0.28(3) Uani 1 1 d . . .
H52A H 0.6591 0.1807 0.2234 0.335 Uiso 1 1 calc R . .
H52B H 0.7107 0.2270 0.2459 0.335 Uiso 1 1 calc R . .
C53 C 0.618(3) 0.2478(12) 0.164(4) 0.25(3) Uani 1 1 d . . .
H53A H 0.6347 0.2832 0.1578 0.300 Uiso 1 1 calc R . .
H53B H 0.6137 0.2329 0.0743 0.300 Uiso 1 1 calc R . .
N1 N 0.2774(6) 0.1407(4) 0.2143(11) 0.063(3) Uani 1 1 d . . .
N2 N 0.2145(5) 0.1205(4) 0.2380(11) 0.058(3) Uani 1 1 d . . .
N3 N 0.1880(5) 0.0924(4) 0.1395(11) 0.057(3) Uani 1 1 d . . .
N4 N 0.3695(5) 0.0624(4) 0.1241(12) 0.059(3) Uani 1 1 d . . .
N5 N 0.3406(5) 0.0169(4) 0.1051(11) 0.061(3) Uani 1 1 d . . .
N6 N 0.2827(5) 0.0175(3) 0.0258(11) 0.057(3) Uani 1 1 d . . .
N7 N 0.3858(5) 0.1142(4) -0.1285(12) 0.064(3) Uani 1 1 d . . .
N8 N 0.3566(6) 0.0902(4) -0.2360(12) 0.064(3) Uani 1 1 d . . .
N9 N 0.2920(6) 0.0759(4) -0.2170(12) 0.063(3) Uani 1 1 d . . .
N10 N 0.2896(5) 0.1936(3) -0.0389(14) 0.064(3) Uani 1 1 d . . .
N11 N 0.2270(6) 0.1943(4) -0.1007(11) 0.067(3) Uani 1 1 d . . .
N12 N 0.1940(5) 0.1497(4) -0.1064(10) 0.054(3) Uani 1 1 d . . .
Ru1 Ru 0.33456(5) 0.12951(3) 0.04486(11) 0.0508(3) Uani 1 1 d . . .
Ru2 Ru 0.23472(5) 0.08150(3) -0.04374(11) 0.0521(3) Uani 1 1 d . . .
O1 O 0.5490(18) 0.2428(14) 0.247(6) 0.34(2) Uani 1 1 d . . .

loop_
_atom_site_aniso_label
_atom_site_aniso_U_11
_atom_site_aniso_U_22
_atom_site_aniso_U_33
_atom_site_aniso_U_23
_atom_site_aniso_U_13
_atom_site_aniso_U_12
C1 0.084(9) 0.085(9) 0.053(6) -0.016(7) 0.011(7) -0.015(7)
C2 0.095(9) 0.100(9) 0.054(7) 0.006(9) 0.002(8) -0.032(7)
C3 0.129(12) 0.117(12) 0.050(8) -0.016(8) -0.001(9) -0.020(8)
C4 0.121(11) 0.109(11) 0.091(9) -0.064(11) 0.018(10) -0.025(8)
C5 0.210(18) 0.175(17) 0.106(12) -0.057(12) 0.030(12) -0.108(13)
C6 0.140(15) 0.241(19) 0.074(10) -0.052(12) 0.043(10) -0.108(12)
C7 0.044(7) 0.085(9) 0.076(10) 0.005(6) 0.008(6) -0.016(6)
C8 0.047(7) 0.116(11) 0.095(12) -0.014(8) 0.009(7) 0.000(6)
C9 0.059(8) 0.166(14) 0.080(10) -0.029(9) 0.016(7) -0.022(9)
C10 0.063(8) 0.156(13) 0.091(12) -0.011(9) 0.008(7) -0.028(8)
C11 0.062(8) 0.083(9) 0.122(12) 0.001(8) 0.013(8) -0.020(6)
C12 0.047(6) 0.084(8) 0.105(11) 0.000(7) -0.008(7) -0.004(6)
C13 0.083(10) 0.056(7) 0.121(13) -0.002(8) -0.024(8) -0.004(6)
C14 0.129(14) 0.108(9) 0.199(18) 0.017(13) -0.087(13) 0.014(10)
C15 0.157(16) 0.110(9) 0.20(2) 0.030(13) -0.102(13) 0.004(12)
C16 0.173(16) 0.092(10) 0.180(19) 0.007(11) -0.092(13) 0.021(10)
C17 0.165(16) 0.108(9) 0.196(19) -0.012(13) -0.116(14) 0.016(11)
C18 0.153(16) 0.115(9) 0.21(2) -0.038(14) -0.121(14) 0.007(12)
C19 0.061(7) 0.045(6) 0.072(8) 0.000(5) -0.004(6) 0.001(5)
C20 0.083(9) 0.073(8) 0.095(10) 0.019(7) -0.028(8) -0.015(7)
C21 0.130(13) 0.054(7) 0.121(11) 0.031(8) -0.034(10) -0.012(7)
C22 0.099(10) 0.063(8) 0.145(13) 0.008(8) -0.031(10) -0.028(7)
C23 0.086(9) 0.089(9) 0.108(11) 0.001(7) -0.026(9) -0.036(8)
C24 0.100(11) 0.069(7) 0.079(8) 0.005(7) -0.014(8) -0.022(7)
C25 0.071(9) 0.122(12) 0.097(10) -0.015(10) 0.008(7) -0.029(9)
C26 0.110(11) 0.31(2) 0.091(10) -0.051(14) 0.021(9) -0.094(15)
C27 0.111(13) 0.33(2) 0.133(14) 0.007(19) 0.042(10) -0.080(17)
C28 0.079(11) 0.27(2) 0.166(16) -0.028(19) 0.026(9) -0.025(14)
C29 0.077(9) 0.23(2) 0.150(13) -0.033(16) -0.002(10) -0.006(12)
C30 0.093(10) 0.192(17) 0.109(10) -0.040(13) -0.001(9) -0.031(11)
C31 0.066(6) 0.075(8) 0.050(8) 0.009(6) 0.006(6) -0.008(6)
C32 0.082(8) 0.121(12) 0.121(15) -0.056(10) -0.010(8) 0.014(8)
C33 0.102(9) 0.179(16) 0.121(14) -0.076(12) -0.027(11) 0.019(11)
C34 0.103(9) 0.138(12) 0.065(10) -0.037(9) -0.011(8) 0.002(9)
C35 0.079(8) 0.093(10) 0.078(10) -0.019(8) 0.004(7) -0.022(7)
C36 0.059(6) 0.074(8) 0.064(8) -0.013(6) 0.001(6) -0.010(6)
C37 0.084(7) 0.060(6) 0.112(11) 0.041(8) -0.026(10) -0.004(6)
C38 0.137(10) 0.059(7) 0.170(15) -0.003(12) -0.040(14) 0.006(6)
C39 0.146(11) 0.059(7) 0.23(2) -0.016(12) 0.021(17) 0.000(8)
C40 0.154(12) 0.076(8) 0.25(2) 0.015(14) -0.015(17) -0.032(8)
C41 0.129(11) 0.092(9) 0.28(2) 0.025(15) -0.051(16) -0.036(7)
C42 0.118(8) 0.086(8) 0.213(19) 0.019(12) -0.068(14) -0.019(7)
C43 0.061(7) 0.068(8) 0.050(7) -0.007(5) -0.002(6) 0.003(5)
C44 0.111(11) 0.118(12) 0.111(13) 0.049(9) -0.048(10) -0.018(9)
C45 0.121(13) 0.194(18) 0.113(14) 0.058(12) -0.043(11) -0.007(11)
C46 0.082(10) 0.173(16) 0.096(13) -0.009(9) -0.036(9) 0.012(9)
C47 0.061(7) 0.125(12) 0.089(11) -0.024(8) -0.017(7) -0.005(8)
C48 0.056(7) 0.102(10) 0.076(10) 0.012(7) -0.006(6) -0.003(6)
C50 0.15(3) 0.19(3) 0.105(18) -0.037(18) 0.042(18) -0.04(2)
C51 0.14(3) 0.33(4) 0.10(2) -0.01(2) -0.013(18) -0.03(3)
C52 0.21(4) 0.47(9) 0.16(4) 0.05(4) 0.01(3) -0.12(4)
C53 0.37(6) 0.16(3) 0.22(4) -0.04(3) 0.21(4) -0.09(3)
N1 0.074(8) 0.060(6) 0.056(7) -0.020(5) -0.002(6) -0.008(5)
N2 0.051(7) 0.065(7) 0.057(8) -0.003(6) 0.003(5) -0.007(5)
N3 0.042(6) 0.066(7) 0.063(7) -0.006(6) 0.003(5) -0.009(5)
N4 0.051(6) 0.053(6) 0.072(7) -0.003(6) -0.028(6) -0.006(5)
N5 0.061(6) 0.054(6) 0.069(8) -0.008(5) -0.004(6) 0.006(5)
N6 0.060(6) 0.054(5) 0.059(7) -0.013(5) -0.004(5) -0.007(4)
N7 0.056(6) 0.063(7) 0.072(8) -0.009(6) 0.009(6) -0.008(5)
N8 0.067(8) 0.065(7) 0.061(8) 0.002(6) 0.005(6) -0.015(6)
N9 0.065(7) 0.064(7) 0.061(7) -0.009(5) 0.004(6) 0.000(5)
N10 0.056(6) 0.059(6) 0.078(7) -0.006(7) 0.018(7) -0.004(5)
N11 0.070(7) 0.065(7) 0.067(8) -0.011(6) 0.004(6) -0.002(6)
N12 0.041(5) 0.063(6) 0.058(7) -0.004(5) -0.012(5) -0.004(5)
Ru1 0.0489(5) 0.0487(5) 0.0550(6) -0.0024(6) 0.0013(6) -0.0008(4)
Ru2 0.0472(5) 0.0545(5) 0.0547(6) -0.0006(6) -0.0001(6) -0.0024(4)
O1 0.25(3) 0.31(3) 0.46(7) 0.10(4) 0.07(5) 0.03(2)

loop_
_atom_type_symbol
_atom_type_description
_atom_type_scat_dispersion_real
_atom_type_scat_dispersion_imag
_atom_type_scat_source
C C 0.0033 0.0016 'International Tables Vol C Tables 4.2.6.8 and 6.1.1.4'
H H 0.0000 0.0000 'International Tables Vol C Tables 4.2.6.8 and 6.1.1.4'
N N 0.0061 0.0033 'International Tables Vol C Tables 4.2.6.8 and 6.1.1.4'
Ru Ru -1.2594 0.8363 'International Tables Vol C Tables 4.2.6.8 and 6.1.1.4'
O O 0.0106 0.0060 'International Tables Vol C Tables 4.2.6.8 and 6.1.1.4'

loop_
_geom_angle_atom_site_label_1
_geom_angle_atom_site_label_2
_geom_angle_atom_site_label_3
_geom_angle
_geom_angle_site_symmetry_1
_geom_angle_site_symmetry_3
_geom_angle_publ_flag
C2 C1 C6 120.0 . . ?
C2 C1 N1 124.3(8) . . ?
C6 C1 N1 115.4(8) . . ?
C1 C2 C3 120.0 . . ?
C4 C3 C2 120.0 . . ?
C3 C4 C5 120.0 . . ?
C6 C5 C4 120.0 . . ?
C5 C6 C1 120.0 . . ?
C8 C7 C12 120.0 . . ?
C8 C7 N3 121.9(7) . . ?
C12 C7 N3 118.0(7) . . ?
C7 C8 C9 120.0 . . ?
C10 C9 C8 120.0 . . ?
C11 C10 C9 120.0 . . ?
C10 C11 C12 120.0 . . ?
C11 C12 C7 120.0 . . ?
C14 C13 C18 120.0 . . ?
C14 C13 N4 122.9(8) . . ?
C18 C13 N4 117.0(8) . . ?
C15 C14 C13 120.0 . . ?
C14 C15 C16 120.0 . . ?
C17 C16 C15 120.0 . . ?
C16 C17 C18 120.0 . . ?
C17 C18 C13 120.0 . . ?
C20 C19 C24 120.0 . . ?
C20 C19 N6 122.8(7) . . ?
C24 C19 N6 117.1(7) . . ?
C21 C20 C19 120.0 . . ?
C20 C21 C22 120.0 . . ?
C23 C22 C21 120.0 . . ?
C22 C23 C24 120.0 . . ?
C23 C24 C19 120.0 . . ?
C26 C25 C30 120.0 . . ?
C26 C25 N7 121.6(10) . . ?
C30 C25 N7 118.4(10) . . ?
C25 C26 C27 120.0 . . ?
C28 C27 C26 120.0 . . ?
C27 C28 C29 120.0 . . ?
C28 C29 C30 120.0 . . ?
C29 C30 C25 120.0 . . ?
C32 C31 C36 120.0 . . ?
C32 C31 N9 121.2(7) . . ?
C36 C31 N9 118.7(7) . . ?
C33 C32 C31 120.0 . . ?
C32 C33 C34 120.0 . . ?
C35 C34 C33 120.0 . . ?
C36 C35 C34 120.0 . . ?
C35 C36 C31 120.0 . . ?
C38 C37 C42 120.0 . . ?
C38 C37 N10 120.6(8) . . ?
C42 C37 N10 119.0(8) . . ?
C37 C38 C39 120.0 . . ?
C40 C39 C38 120.0 . . ?
C41 C40 C39 120.0 . . ?
C40 C41 C42 120.0 . . ?
C41 C42 C37 120.0 . . ?
C44 C43 C48 120.0 . . ?
C44 C43 N12 121.6(7) . . ?
C48 C43 N12 118.3(7) . . ?
C43 C44 C45 120.0 . . ?
C44 C45 C46 120.0 . . ?
C45 C46 C47 120.0 . . ?
C46 C47 C48 120.0 . . ?
C47 C48 C43 120.0 . . ?
C51 C50 O1 122(3) . . ?
C52 C51 C50 93(3) . . ?
C51 C52 C53 123(5) . . ?
O1 C53 C52 95(3) . . ?
N2 N1 C1 108.8(10) . . ?
N2 N1 Ru1 124.8(8) . . ?
C1 N1 Ru1 126.4(8) . . ?
N1 N2 N3 115.4(10) . . ?
N2 N3 C7 110.8(9) . . ?
N2 N3 Ru2 125.1(7) . . ?
C7 N3 Ru2 123.9(8) . . ?
N5 N4 C13 110.2(9) . . ?
N5 N4 Ru1 125.8(8) . . ?
C13 N4 Ru1 123.8(7) . . ?
N4 N5 N6 114.1(9) . . ?
N5 N6 C19 109.1(9) . . ?
N5 N6 Ru2 125.0(7) . . ?
C19 N6 Ru2 125.6(7) . . ?
N8 N7 C25 111.1(10) . . ?
N8 N7 Ru1 124.8(8) . . ?
C25 N7 Ru1 124.1(9) . . ?
N9 N8 N7 113.7(11) . . ?
N8 N9 C31 108.7(10) . . ?
N8 N9 Ru2 127.1(9) . . ?
C31 N9 Ru2 123.8(8) . . ?
N11 N10 C37 110.6(10) . . ?
N11 N10 Ru1 124.4(7) . . ?
C37 N10 Ru1 125.0(8) . . ?
N12 N11 N10 115.2(10) . . ?
N11 N12 C43 111.0(10) . . ?
N11 N12 Ru2 125.4(8) . . ?
C43 N12 Ru2 123.2(7) . . ?
N7 Ru1 N1 175.5(4) . . ?
N7 Ru1 N4 90.4(5) . . ?
N1 Ru1 N4 88.4(5) . . ?
N7 Ru1 N10 90.6(5) . . ?
N1 Ru1 N10 90.2(5) . . ?
N4 Ru1 N10 174.2(4) . . ?
N7 Ru1 Ru2 87.6(3) . . ?
N1 Ru1 Ru2 88.0(3) . . ?
N4 Ru1 Ru2 87.0(3) . . ?
N10 Ru1 Ru2 87.3(3) . . ?
N6 Ru2 N12 174.7(4) . . ?
N6 Ru2 N9 89.7(4) . . ?
N12 Ru2 N9 90.1(4) . . ?
N6 Ru2 N3 90.0(4) . . ?
N12 Ru2 N3 89.4(4) . . ?
N9 Ru2 N3 172.7(4) . . ?
N6 Ru2 Ru1 87.4(3) . . ?
N12 Ru2 Ru1 87.3(3) . . ?
N9 Ru2 Ru1 86.3(3) . . ?
N3 Ru2 Ru1 86.4(3) . . ?
C50 O1 C53 99(4) . . ?

loop_
_geom_bond_atom_site_label_1
_geom_bond_atom_site_label_2
_geom_bond_distance
_geom_bond_site_symmetry_2
_geom_bond_publ_flag
C1 C2 1.3900 . ?
C1 C6 1.3900 . ?
C1 N1 1.433(12) . ?
C2 C3 1.3900 . ?
C3 C4 1.3900 . ?
C4 C5 1.3900 . ?
C5 C6 1.3900 . ?
C7 C8 1.3900 . ?
C7 C12 1.3900 . ?
C7 N3 1.436(11) . ?
C8 C9 1.3900 . ?
C9 C10 1.3900 . ?
C10 C11 1.3900 . ?
C11 C12 1.3900 . ?
C13 C14 1.3900 . ?
C13 C18 1.3900 . ?
C13 N4 1.439(12) . ?
C14 C15 1.3900 . ?
C15 C16 1.3900 . ?
C16 C17 1.3900 . ?
C17 C18 1.3900 . ?
C19 C20 1.3900 . ?
C19 C24 1.3900 . ?
C19 N6 1.438(10) . ?
C20 C21 1.3900 . ?
C21 C22 1.3900 . ?
C22 C23 1.3900 . ?
C23 C24 1.3900 . ?
C25 C26 1.3900 . ?
C25 C30 1.3900 . ?
C25 N7 1.421(12) . ?
C26 C27 1.3900 . ?
C27 C28 1.3900 . ?
C28 C29 1.3900 . ?
C29 C30 1.3900 . ?
C31 C32 1.3900 . ?
C31 C36 1.3900 . ?
C31 N9 1.463(13) . ?
C32 C33 1.3900 . ?
C33 C34 1.3900 . ?
C34 C35 1.3900 . ?
C35 C36 1.3900 . ?
C37 C38 1.3900 . ?
C37 C42 1.3900 . ?
C37 N10 1.401(11) . ?
C38 C39 1.3900 . ?
C39 C40 1.3900 . ?
C40 C41 1.3900 . ?
C41 C42 1.3900 . ?
C43 C44 1.3900 . ?
C43 C48 1.3900 . ?
C43 N12 1.435(11) . ?
C44 C45 1.3900 . ?
C45 C46 1.3900 . ?
C46 C47 1.3900 . ?
C47 C48 1.3900 . ?
C50 C51 1.39(4) . ?
C50 O1 1.43(4) . ?
C51 C52 1.33(4) . ?
C52 C53 1.48(5) . ?
C53 O1 1.53(4) . ?
N1 N2 1.309(14) . ?
N1 Ru1 2.008(11) . ?
N2 N3 1.314(13) . ?
N3 Ru2 2.032(11) . ?
N4 N5 1.310(13) . ?
N4 Ru1 2.014(10) . ?
N5 N6 1.338(13) . ?
N6 Ru2 2.005(10) . ?
N7 N8 1.347(15) . ?
N7 Ru1 2.004(11) . ?
N8 N9 1.277(14) . ?
N9 Ru2 2.026(12) . ?
N10 N11 1.321(14) . ?
N10 Ru1 2.037(11) . ?
N11 N12 1.312(13) . ?
N12 Ru2 2.020(10) . ?
Ru1 Ru2 2.4082(13) . ?
